data_7234564
loop_
_publ_author_name
'Xiaojun Yin'
'Dongcheng Chen'
'Qiming Peng'
'Yepeng Xiang'
'Guohua Xie'
'Zece Zhu'
'Cheng Zhong'
'Feng Li'
'Shijian Su'
'Chuluo Yang'

_publ_section_title
;
 Rational utilization of intramolecular and intermolecular hydrogen bonds
 to achieve desirable electron transporting materials with high mobility
 and high triplet energy
;
_journal_name_full 'Journal of Materials Chemistry C'
_journal_page_first 1482
_journal_page_last 1489
_journal_paper_doi 10.1039/C5TC04198H
_journal_volume 4
_journal_year 2016
_chemical_compound_source no
_chemical_formula_moiety 'C33 H21 N9'
_chemical_formula_sum 'C33 H21 N9'
_chemical_formula_weight 543.59
_chemical_melting_point 332
_chemical_name_common TPM-TAZ
_chemical_name_systematic 2,4,6-tris(3-(pyrimidin-5-yl)phenyl)-1,3,5-triazine
_chemical_properties_physical no
_space_group_crystal_system monoclinic
_space_group_IT_number 14
_space_group_name_Hall '-P 2yn'
_space_group_name_H-M_alt 'P 1 21/n 1'
_atom_sites_solution_hydrogens geom
_cell_angle_alpha 90
_cell_angle_beta 94.641(7)
_cell_angle_gamma 90
_cell_formula_units_Z 4
_cell_length_a 12.689(6)
_cell_length_b 7.276(4)
_cell_length_c 28.901(15)
_cell_measurement_temperature 296(2)
_cell_volume 2660(2)
_computing_structure_refinement 'SHELXL-2014/7 (Sheldrick, 2014)'
_diffrn_ambient_temperature 296(2)
_diffrn_measured_fraction_theta_full 0.983
_diffrn_measured_fraction_theta_max 0.912
_diffrn_measurement_device_type 'CCD detector'
_diffrn_radiation_type MoK\a
_diffrn_radiation_wavelength 0.71073
_diffrn_reflns_av_R_equivalents 0.0506
_diffrn_reflns_av_unetI/netI 0.0476
_diffrn_reflns_Laue_measured_fraction_full 0.983
_diffrn_reflns_Laue_measured_fraction_max 0.912
_diffrn_reflns_limit_h_max 16
_diffrn_reflns_limit_h_min -15
_diffrn_reflns_limit_k_max 9
_diffrn_reflns_limit_k_min -9
_diffrn_reflns_limit_l_max 32
_diffrn_reflns_limit_l_min -38
_diffrn_reflns_number 20589
_diffrn_reflns_point_group_measured_fraction_full 0.983
_diffrn_reflns_point_group_measured_fraction_max 0.912
_diffrn_reflns_theta_full 25.242
_diffrn_reflns_theta_max 29.016
_diffrn_reflns_theta_min 1.810
_exptl_absorpt_coefficient_mu 0.086
_exptl_crystal_colour white
_exptl_crystal_density_diffrn 1.357
_exptl_crystal_description block
_exptl_crystal_F_000 1128
_exptl_crystal_preparation Luminescent
_exptl_crystal_recrystallization_method Sublimation
_refine_diff_density_max 0.257
_refine_diff_density_min -0.270
_refine_diff_density_rms 0.067
_refine_ls_extinction_coef .
_refine_ls_extinction_method none
_refine_ls_goodness_of_fit_ref 1.041
_refine_ls_hydrogen_treatment constr
_refine_ls_matrix_type full
_refine_ls_number_parameters 379
_refine_ls_number_reflns 6457
_refine_ls_number_restraints 0
_refine_ls_restrained_S_all 1.041
_refine_ls_R_factor_all 0.0936
_refine_ls_R_factor_gt 0.0555
_refine_ls_shift/su_max 0.000
_refine_ls_shift/su_mean 0.000
_refine_ls_structure_factor_coef Fsqd
_refine_ls_weighting_details 'w=1/[\s^2^(Fo^2^)+(0.1014P)^2^+0.1639P] where P=(Fo^2^+2Fc^2^)/3'
_refine_ls_weighting_scheme calc
_refine_ls_wR_factor_gt 0.1526
_refine_ls_wR_factor_ref 0.1836
_reflns_Friedel_coverage 0.000
_reflns_Friedel_fraction_full .
_reflns_Friedel_fraction_max .
_reflns_number_gt 4154
_reflns_number_total 6457
_reflns_threshold_expression 'I > 2\s(I)'
_cod_data_source_file J-Mater-Chem-C-2016-4-1482.cif
_cod_data_source_block YIN-TAZ001A
_cod_original_sg_symbol_H-M 'P 21/n'
_cod_database_code 7234564
_shelx_space_group_comment
;
The symmetry employed for this shelxl refinement is uniquely defined
by the following loop, which should always be used as a source of
symmetry information in preference to the above space-group names.
They are only intended as comments.
;

loop_
_space_group_symop_operation_xyz
'x, y, z'
'-x+1/2, y+1/2, -z+1/2'
'-x, -y, -z'
'x-1/2, -y-1/2, z-1/2'

loop_
_atom_site_label
_atom_site_type_symbol
_atom_site_fract_x
_atom_site_fract_y
_atom_site_fract_z
_atom_site_U_iso_or_equiv
_atom_site_adp_type
_atom_site_occupancy
_atom_site_site_symmetry_order
_atom_site_calc_flag
_atom_site_refinement_flags_posn
_atom_site_refinement_flags_adp
_atom_site_refinement_flags_occupancy
_atom_site_disorder_assembly
_atom_site_disorder_group
N1 N 0.40657(11) 0.6744(2) 0.02406(5) 0.0380(3) Uani 1 1 d . . . . .
N2 N 0.58886(11) 0.7542(2) 0.02663(5) 0.0404(4) Uani 1 1 d . . . . .
N3 N 0.51552(11) 0.6497(2) 0.09513(5) 0.0404(3) Uani 1 1 d . . . . .
C10 C 0.48019(12) 0.7895(2) -0.04548(6) 0.0358(4) Uani 1 1 d . . . . .
C16 C 0.70240(14) 0.7233(2) 0.09745(6) 0.0406(4) Uani 1 1 d . . . . .
C2 C 0.49200(13) 0.7371(2) 0.00462(6) 0.0353(4) Uani 1 1 d . . . . .
C22 C 0.25868(14) 0.4696(2) 0.21496(6) 0.0407(4) Uani 1 1 d . . . . .
C11 C 0.38465(13) 0.7648(2) -0.07212(6) 0.0380(4) Uani 1 1 d . . . . .
H11 H 0.3272 0.7152 -0.0585 0.046 Uiso 1 1 calc R U . . .
C3 C 0.59609(13) 0.7097(2) 0.07177(6) 0.0381(4) Uani 1 1 d . . . . .
C12 C 0.37398(13) 0.8131(2) -0.11891(6) 0.0409(4) Uani 1 1 d . . . . .
C5 C 0.33689(13) 0.5508(2) 0.14100(6) 0.0388(4) Uani 1 1 d . . . . .
H5 H 0.3960 0.5968 0.1583 0.047 Uiso 1 1 calc R U . . .
C1 C 0.42291(13) 0.6326(2) 0.06956(6) 0.0363(4) Uani 1 1 d . . . . .
C15 C 0.56659(13) 0.8643(2) -0.06576(6) 0.0419(4) Uani 1 1 d . . . . .
H15 H 0.6306 0.8812 -0.0482 0.050 Uiso 1 1 calc R U . . .
C4 C 0.33252(13) 0.5569(2) 0.09275(6) 0.0362(4) Uani 1 1 d . . . . .
C6 C 0.25397(13) 0.4769(2) 0.16377(6) 0.0388(4) Uani 1 1 d . . . . .
C30 C 0.98417(13) 0.8095(3) 0.06887(6) 0.0414(4) Uani 1 1 d . . . . .
C18 C 0.89147(14) 0.7724(2) 0.09570(6) 0.0415(4) Uani 1 1 d . . . . .
C7 C 0.16545(14) 0.4083(3) 0.13690(6) 0.0443(4) Uani 1 1 d . . . . .
H7 H 0.1095 0.3579 0.1515 0.053 Uiso 1 1 calc R U . . .
C13 C 0.46142(15) 0.8882(3) -0.13835(7) 0.0493(5) Uani 1 1 d . . . . .
H13 H 0.4558 0.9219 -0.1695 0.059 Uiso 1 1 calc R U . . .
N4 N 0.35630(14) 0.4392(3) 0.28925(6) 0.0615(5) Uani 1 1 d . . . . .
C17 C 0.79060(14) 0.7562(2) 0.07292(6) 0.0405(4) Uani 1 1 d . . . . .
H17 H 0.7821 0.7675 0.0408 0.049 Uiso 1 1 calc R U . . .
C8 C 0.16063(15) 0.4148(3) 0.08903(6) 0.0462(4) Uani 1 1 d . . . . .
H8 H 0.1013 0.3697 0.0717 0.055 Uiso 1 1 calc R U . . .
C19 C 0.90229(16) 0.7563(3) 0.14396(7) 0.0519(5) Uani 1 1 d . . . . .
H19 H 0.9688 0.7673 0.1597 0.062 Uiso 1 1 calc R U . . .
C9 C 0.24341(14) 0.4879(2) 0.06675(6) 0.0418(4) Uani 1 1 d . . . . .
H9 H 0.2399 0.4912 0.0345 0.050 Uiso 1 1 calc R U . . .
C20 C 0.81527(17) 0.7241(3) 0.16846(7) 0.0589(6) Uani 1 1 d . . . . .
H20 H 0.8237 0.7136 0.2006 0.071 Uiso 1 1 calc R U . . .
C29 C 0.27214(15) 0.7884(3) -0.14782(7) 0.0481(5) Uani 1 1 d . . . . .
N5 N 0.17011(14) 0.4750(3) 0.28543(6) 0.0593(5) Uani 1 1 d . . . . .
C23 C 0.35190(16) 0.4458(3) 0.24285(7) 0.0530(5) Uani 1 1 d . . . . .
H23 H 0.4146 0.4337 0.2286 0.064 Uiso 1 1 calc R U . . .
C21 C 0.71531(16) 0.7073(3) 0.14569(7) 0.0519(5) Uani 1 1 d . . . . .
H21 H 0.6571 0.6854 0.1625 0.062 Uiso 1 1 calc R U . . .
C14 C 0.55619(15) 0.9132(3) -0.11205(7) 0.0506(5) Uani 1 1 d . . . . .
H14 H 0.6135 0.9635 -0.1257 0.061 Uiso 1 1 calc R U . . .
C25 C 0.16919(16) 0.4849(3) 0.23939(7) 0.0509(5) Uani 1 1 d . . . . .
H25 H 0.1045 0.5031 0.2225 0.061 Uiso 1 1 calc R U . . .
C26 C 0.17455(15) 0.7761(3) -0.13026(8) 0.0567(5) Uani 1 1 d . . . . .
H26 H 0.1720 0.7772 -0.0982 0.068 Uiso 1 1 calc R U . . .
N8 N 1.07653(14) 0.7642(3) 0.00037(6) 0.0581(5) Uani 1 1 d . . . . .
N9 N 1.15129(13) 0.9561(3) 0.06160(7) 0.0623(5) Uani 1 1 d . . . . .
C31 C 0.99442(15) 0.7338(3) 0.02556(7) 0.0504(5) Uani 1 1 d . . . . .
H31 H 0.9408 0.6569 0.0132 0.061 Uiso 1 1 calc R U . . .
C33 C 1.06620(15) 0.9242(3) 0.08476(7) 0.0538(5) Uani 1 1 d . . . . .
H33 H 1.0619 0.9825 0.1132 0.065 Uiso 1 1 calc R U . . .
C28 C 0.2685(2) 0.7748(5) -0.19555(8) 0.1003(11) Uani 1 1 d . . . . .
H28 H 0.3323 0.7727 -0.2093 0.120 Uiso 1 1 calc R U . . .
N6 N 0.08388(14) 0.7627(3) -0.15647(8) 0.0693(6) Uani 1 1 d . . . . .
C24 C 0.26483(18) 0.4534(3) 0.30781(7) 0.0588(6) Uani 1 1 d . . . . .
H24 H 0.2671 0.4476 0.3400 0.071 Uiso 1 1 calc R U . . .
C32 C 1.15078(17) 0.8739(3) 0.02060(8) 0.0591(5) Uani 1 1 d . . . . .
H32 H 1.2093 0.8954 0.0040 0.071 Uiso 1 1 calc R U . . .
C27 C 0.0920(2) 0.7617(4) -0.20150(10) 0.0791(8) Uani 1 1 d . . . . .
H27 H 0.0288 0.7588 -0.2202 0.095 Uiso 1 1 calc R U . . .
N7 N 0.17950(19) 0.7644(5) -0.22333(7) 0.1160(11) Uani 1 1 d . . . . .

loop_
_atom_site_aniso_label
_atom_site_aniso_U_11
_atom_site_aniso_U_22
_atom_site_aniso_U_33
_atom_site_aniso_U_23
_atom_site_aniso_U_13
_atom_site_aniso_U_12
N1 0.0349(7) 0.0420(8) 0.0375(8) -0.0025(6) 0.0055(6) -0.0005(6)
N2 0.0346(7) 0.0474(9) 0.0391(8) -0.0034(6) 0.0026(6) -0.0006(6)
N3 0.0372(8) 0.0440(8) 0.0398(8) -0.0025(6) 0.0030(6) -0.0007(6)
C10 0.0338(8) 0.0367(9) 0.0377(9) -0.0047(7) 0.0068(7) 0.0017(7)
C16 0.0405(9) 0.0414(9) 0.0394(9) -0.0016(7) 0.0005(7) -0.0003(7)
C2 0.0332(8) 0.0344(8) 0.0386(9) -0.0037(7) 0.0053(7) 0.0007(6)
C22 0.0434(9) 0.0408(9) 0.0381(9) -0.0011(7) 0.0047(7) -0.0077(7)
C11 0.0328(8) 0.0441(9) 0.0380(9) -0.0032(7) 0.0085(7) -0.0032(7)
C3 0.0375(9) 0.0378(9) 0.0390(9) -0.0051(7) 0.0037(7) 0.0002(7)
C12 0.0391(9) 0.0466(10) 0.0376(9) -0.0017(8) 0.0061(7) 0.0000(7)
C5 0.0354(9) 0.0433(10) 0.0372(9) -0.0033(7) 0.0006(7) -0.0036(7)
C1 0.0362(8) 0.0361(9) 0.0370(9) -0.0048(7) 0.0044(7) 0.0008(7)
C15 0.0318(8) 0.0475(10) 0.0467(10) -0.0011(8) 0.0055(7) -0.0007(7)
C4 0.0359(8) 0.0346(9) 0.0382(9) -0.0021(7) 0.0045(7) 0.0003(7)
C6 0.0386(9) 0.0406(9) 0.0370(9) -0.0009(7) 0.0033(7) -0.0020(7)
C30 0.0348(9) 0.0478(10) 0.0403(9) -0.0004(8) -0.0059(7) 0.0033(7)
C18 0.0393(9) 0.0437(10) 0.0406(10) -0.0031(7) -0.0021(8) -0.0008(7)
C7 0.0392(9) 0.0506(10) 0.0432(10) 0.0024(8) 0.0046(8) -0.0102(8)
C13 0.0465(11) 0.0631(12) 0.0392(10) 0.0081(9) 0.0090(8) -0.0015(9)
N4 0.0559(11) 0.0880(14) 0.0399(9) 0.0030(9) -0.0007(8) -0.0066(9)
C17 0.0406(9) 0.0448(10) 0.0353(9) -0.0025(7) -0.0022(7) 0.0002(7)
C8 0.0429(10) 0.0514(11) 0.0429(10) -0.0007(8) -0.0047(8) -0.0119(8)
C19 0.0459(11) 0.0653(13) 0.0425(11) -0.0014(9) -0.0097(9) -0.0013(9)
C9 0.0435(9) 0.0463(10) 0.0352(9) -0.0016(7) -0.0002(7) -0.0041(8)
C20 0.0602(13) 0.0801(15) 0.0352(10) 0.0047(10) -0.0037(9) -0.0037(11)
C29 0.0432(10) 0.0594(12) 0.0411(10) 0.0023(9) 0.0008(8) -0.0031(8)
N5 0.0581(11) 0.0793(13) 0.0416(9) 0.0019(8) 0.0109(8) -0.0031(9)
C23 0.0451(11) 0.0722(14) 0.0419(11) 0.0022(9) 0.0049(8) -0.0047(9)
C21 0.0483(11) 0.0654(13) 0.0423(11) 0.0016(9) 0.0050(8) -0.0042(9)
C14 0.0384(10) 0.0635(13) 0.0517(11) 0.0072(9) 0.0146(8) -0.0067(8)
C25 0.0454(10) 0.0634(12) 0.0440(11) -0.0003(9) 0.0041(8) -0.0028(9)
C26 0.0444(11) 0.0707(14) 0.0541(12) 0.0052(10) -0.0003(9) -0.0052(9)
N8 0.0485(9) 0.0781(13) 0.0478(10) -0.0044(9) 0.0042(8) 0.0028(8)
N9 0.0450(10) 0.0624(11) 0.0804(13) -0.0137(10) 0.0113(9) -0.0061(8)
C31 0.0412(10) 0.0648(13) 0.0440(11) -0.0056(9) -0.0050(8) -0.0014(9)
C33 0.0432(11) 0.0595(12) 0.0585(13) -0.0154(10) 0.0032(9) -0.0028(9)
C28 0.0596(15) 0.198(4) 0.0425(13) 0.0062(17) 0.0004(11) -0.0250(18)
N6 0.0473(10) 0.0840(14) 0.0748(14) 0.0074(10) -0.0064(9) -0.0079(9)
C24 0.0667(14) 0.0745(15) 0.0356(10) 0.0014(9) 0.0070(10) -0.0094(11)
C32 0.0485(12) 0.0629(13) 0.0671(14) 0.0072(11) 0.0126(10) 0.0055(10)
C27 0.0558(15) 0.103(2) 0.0739(17) 0.0106(14) -0.0206(13) -0.0161(13)
N7 0.0719(16) 0.221(4) 0.0517(13) 0.0068(16) -0.0145(12) -0.0360(18)

loop_
_atom_type_symbol
_atom_type_description
_atom_type_scat_dispersion_real
_atom_type_scat_dispersion_imag
_atom_type_scat_source
C C 0.0033 0.0016 'International Tables Vol C Tables 4.2.6.8 and 6.1.1.4'
H H 0.0000 0.0000 'International Tables Vol C Tables 4.2.6.8 and 6.1.1.4'
N N 0.0061 0.0033 'International Tables Vol C Tables 4.2.6.8 and 6.1.1.4'

loop_
_geom_angle_atom_site_label_1
_geom_angle_atom_site_label_2
_geom_angle_atom_site_label_3
_geom_angle
_geom_angle_site_symmetry_1
_geom_angle_site_symmetry_3
C2 N1 C1 114.80(14) . .
C3 N2 C2 115.27(15) . .
C1 N3 C3 114.93(15) . .
C11 C10 C15 119.74(16) . .
C11 C10 C2 121.15(15) . .
C15 C10 C2 119.11(14) . .
C17 C16 C21 119.24(16) . .
C17 C16 C3 119.37(16) . .
C21 C16 C3 121.38(17) . .
N1 C2 N2 124.94(16) . .
N1 C2 C10 118.18(14) . .
N2 C2 C10 116.87(15) . .
C23 C22 C25 114.09(17) . .
C23 C22 C6 123.37(17) . .
C25 C22 C6 122.54(16) . .
C12 C11 C10 121.02(16) . .
N2 C3 N3 124.96(15) . .
N2 C3 C16 117.19(15) . .
N3 C3 C16 117.83(15) . .
C11 C12 C13 118.15(16) . .
C11 C12 C29 121.65(16) . .
C13 C12 C29 120.19(16) . .
C4 C5 C6 121.00(15) . .
N3 C1 N1 125.05(15) . .
N3 C1 C4 117.44(15) . .
N1 C1 C4 117.48(14) . .
C14 C15 C10 119.41(15) . .
C5 C4 C9 119.44(16) . .
C5 C4 C1 119.73(15) . .
C9 C4 C1 120.82(16) . .
C5 C6 C7 118.47(16) . .
C5 C6 C22 121.07(15) . .
C7 C6 C22 120.46(16) . .
C31 C30 C33 114.67(18) . .
C31 C30 C18 122.46(16) . .
C33 C30 C18 122.86(17) . .
C19 C18 C17 118.45(18) . .
C19 C18 C30 121.28(15) . .
C17 C18 C30 120.26(16) . .
C8 C7 C6 120.69(17) . .
C14 C13 C12 121.01(17) . .
C24 N4 C23 115.92(18) . .
C16 C17 C18 121.22(16) . .
C7 C8 C9 120.42(16) . .
C20 C19 C18 120.62(17) . .
C8 C9 C4 119.96(16) . .
C19 C20 C21 120.74(18) . .
C26 C29 C28 113.87(18) . .
C26 C29 C12 124.38(18) . .
C28 C29 C12 121.75(19) . .
C24 N5 C25 115.31(18) . .
N4 C23 C22 123.44(19) . .
C20 C21 C16 119.72(19) . .
C15 C14 C13 120.67(17) . .
N5 C25 C22 124.21(18) . .
N6 C26 C29 123.8(2) . .
C32 N8 C31 114.49(18) . .
C32 N9 C33 115.07(18) . .
N8 C31 C30 124.15(18) . .
N9 C33 C30 123.72(19) . .
N7 C28 C29 124.4(3) . .
C27 N6 C26 115.5(2) . .
N4 C24 N5 127.01(19) . .
N9 C32 N8 127.9(2) . .
N6 C27 N7 127.6(2) . .
C27 N7 C28 114.6(2) . .

loop_
_geom_bond_atom_site_label_1
_geom_bond_atom_site_label_2
_geom_bond_distance
_geom_bond_site_symmetry_2
N1 C2 1.341(2) .
N1 C1 1.349(2) .
N2 C3 1.340(2) .
N2 C2 1.343(2) .
N3 C1 1.342(2) .
N3 C3 1.343(2) .
C10 C11 1.394(2) .
C10 C15 1.395(2) .
C10 C2 1.493(2) .
C16 C17 1.393(3) .
C16 C21 1.396(3) .
C16 C3 1.489(2) .
C22 C23 1.387(3) .
C22 C25 1.389(3) .
C22 C6 1.477(2) .
C11 C12 1.393(2) .
C12 C13 1.395(3) .
C12 C29 1.492(2) .
C5 C4 1.392(2) .
C5 C6 1.394(2) .
C1 C4 1.481(2) .
C15 C14 1.380(3) .
C4 C9 1.399(2) .
C6 C7 1.405(2) .
C30 C31 1.383(3) .
C30 C33 1.384(3) .
C30 C18 1.485(3) .
C18 C19 1.395(3) .
C18 C17 1.396(2) .
C7 C8 1.381(3) .
C13 C14 1.382(3) .
N4 C24 1.321(3) .
N4 C23 1.339(2) .
C8 C9 1.382(3) .
C19 C20 1.379(3) .
C20 C21 1.386(3) .
C29 C26 1.379(3) .
C29 C28 1.380(3) .
N5 C24 1.327(3) .
N5 C25 1.332(3) .
C26 N6 1.329(2) .
N8 C32 1.333(3) .
N8 C31 1.337(3) .
N9 C32 1.327(3) .
N9 C33 1.336(3) .
C28 N7 1.333(3) .
N6 C27 1.314(3) .
C27 N7 1.321(4) .
